data_7063439
loop_
_publ_author_name
'Chen, Jiadong'
'Tang, Shengbiao'

_publ_section_title
;
 Copper-catalyzed decarboxylative ethynyl methylene cyclic carbamates with
 amines: modular synthesis of 3-aminopyrroles
;
_journal_issue 39
_journal_name_full 'New Journal of Chemistry'
_journal_page_first 16996
_journal_page_last 16999
_journal_paper_doi 10.1039/D4NJ03137G
_journal_volume 48
_journal_year 2024
_chemical_formula_moiety 'C25 H24 N2 O3 S'
_chemical_formula_sum 'C25 H24 N2 O3 S'
_chemical_formula_weight 432.52
_space_group_crystal_system triclinic
_space_group_IT_number 2
_space_group_name_Hall '-P 1'
_space_group_name_H-M_alt 'P -1'
_atom_sites_solution_hydrogens geom
_atom_sites_solution_primary dual
_audit_creation_date 2023-11-23
_audit_creation_method
;
Olex2 1.5
(compiled 2023.08.24 svn.re1ec1418 for OlexSys, GUI svn.r6817)
;
_audit_update_record
;
2024-05-21 deposited with the CCDC.	2024-09-10 downloaded from the CCDC.
;
_cell_angle_alpha 70.9370(10)
_cell_angle_beta 82.2400(10)
_cell_angle_gamma 84.1790(10)
_cell_formula_units_Z 2
_cell_length_a 9.04750(10)
_cell_length_b 10.4700(2)
_cell_length_c 12.6844(2)
_cell_measurement_reflns_used 9822
_cell_measurement_temperature 173.00
_cell_measurement_theta_max 54.985
_cell_measurement_theta_min 5.575
_cell_volume 1123.16(3)
_computing_cell_refinement 'SAINT V8.40B (?, 2016)'
_computing_data_reduction 'SAINT V8.40B (?, 2016)'
_computing_molecular_graphics 'Olex2 1.5 (Dolomanov et al., 2009)'
_computing_publication_material 'Olex2 1.5 (Dolomanov et al., 2009)'
_computing_structure_refinement 'SHELXL 2018/3 (Sheldrick, 2015)'
_computing_structure_solution 'SHELXT 2018/2 (Sheldrick, 2018)'
_diffrn_ambient_temperature 173.00
_diffrn_measured_fraction_theta_full 0.988
_diffrn_measured_fraction_theta_max 0.985
_diffrn_measurement_device_type 'Bruker D8 Venture'
_diffrn_measurement_method '\f and \w scans'
_diffrn_radiation_type GaK\a
_diffrn_radiation_wavelength 1.34139
_diffrn_reflns_av_R_equivalents 0.0477
_diffrn_reflns_av_unetI/netI 0.0399
_diffrn_reflns_Laue_measured_fraction_full 0.988
_diffrn_reflns_Laue_measured_fraction_max 0.985
_diffrn_reflns_limit_h_max 11
_diffrn_reflns_limit_h_min -11
_diffrn_reflns_limit_k_max 12
_diffrn_reflns_limit_k_min -12
_diffrn_reflns_limit_l_max 15
_diffrn_reflns_limit_l_min -15
_diffrn_reflns_number 17147
_diffrn_reflns_point_group_measured_fraction_full 0.988
_diffrn_reflns_point_group_measured_fraction_max 0.985
_diffrn_reflns_theta_full 53.594
_diffrn_reflns_theta_max 54.991
_diffrn_reflns_theta_min 3.894
_diffrn_source_current 2.86
_diffrn_source_power 0.1995994
_diffrn_source_voltage 69.79
_diffrn_standards_number 0
_exptl_absorpt_coefficient_mu 0.986
_exptl_absorpt_correction_T_max 0.7508
_exptl_absorpt_correction_T_min 0.6246
_exptl_absorpt_correction_type multi-scan
_exptl_absorpt_process_details
;
SADABS-2016/2 (Bruker,2016/2) was used for absorption correction.
wR2(int) was 0.1257 before and 0.0608 after correction.
The Ratio of minimum to maximum transmission is 0.8319.
The \l/2 correction factor is Not present.
;
_exptl_crystal_colour colourless
_exptl_crystal_colour_primary colourless
_exptl_crystal_density_diffrn 1.279
_exptl_crystal_description block
_exptl_crystal_F_000 456
_exptl_crystal_size_max 0.17
_exptl_crystal_size_mid 0.17
_exptl_crystal_size_min 0.05
_refine_diff_density_max 0.329
_refine_diff_density_min -0.436
_refine_diff_density_rms 0.045
_refine_ls_extinction_method none
_refine_ls_goodness_of_fit_ref 1.043
_refine_ls_hydrogen_treatment constr
_refine_ls_matrix_type full
_refine_ls_number_parameters 283
_refine_ls_number_reflns 4221
_refine_ls_number_restraints 0
_refine_ls_restrained_S_all 1.043
_refine_ls_R_factor_all 0.0504
_refine_ls_R_factor_gt 0.0407
_refine_ls_shift/su_max 0.000
_refine_ls_shift/su_mean 0.000
_refine_ls_structure_factor_coef Fsqd
_refine_ls_weighting_details 'w=1/[\s^2^(Fo^2^)+(0.0463P)^2^+0.5019P] where P=(Fo^2^+2Fc^2^)/3'
_refine_ls_weighting_scheme calc
_refine_ls_wR_factor_gt 0.1005
_refine_ls_wR_factor_ref 0.1067
_reflns_Friedel_coverage 0.000
_reflns_number_gt 3608
_reflns_number_total 4221
_reflns_threshold_expression 'I > 2\s(I)'
_cod_data_source_file d4nj03137g2.cif
_cod_data_source_block 231123tsb_cjd_2_54
_cod_depositor_comments 'Adding full bibliography for 7063439.cif.'
_cod_database_code 7063439
_shelx_shelxl_version_number 2018/3
_shelx_space_group_comment
;
The symmetry employed for this shelxl refinement is uniquely defined
by the following loop, which should always be used as a source of
symmetry information in preference to the above space-group names.
They are only intended as comments.
;
_shelx_estimated_absorpt_t_max 0.952
_shelx_estimated_absorpt_t_min 0.850
_olex2_refinement_description
;
1. Fixed Uiso
 At 1.2 times of:
  All C(H) groups, All N(H) groups
 At 1.5 times of:
  All C(H,H,H) groups
2.a Aromatic/amide H refined with riding coordinates:
 N2(H2), C1(H1), C7(H7), C8(H8), C9(H9), C10(H10), C11(H11), C13(H13),
 C14(H14), C16(H16), C17(H17), C20(H20), C21(H21), C23(H23), C24(H24)
2.b Idealised Me refined as rotating group:
 C5(H5A,H5B,H5C), C18(H18A,H18B,H18C), C25(H25A,H25B,H25C)
;
_olex2_submission_special_instructions 'No special instructions were received'

loop_
_space_group_symop_operation_xyz
'x, y, z'
'-x, -y, -z'

loop_
_atom_site_label
_atom_site_type_symbol
_atom_site_fract_x
_atom_site_fract_y
_atom_site_fract_z
_atom_site_U_iso_or_equiv
_atom_site_adp_type
_atom_site_occupancy
_atom_site_site_symmetry_order
_atom_site_calc_flag
_atom_site_refinement_flags_posn
_atom_site_refinement_flags_adp
_atom_site_refinement_flags_occupancy
_atom_site_disorder_assembly
_atom_site_disorder_group
S1 S 0.45359(5) 0.80829(4) 0.46746(3) 0.02584(13) Uani 1 1 d . . . . .
O1 O 0.72094(18) -0.01003(14) 1.03508(11) 0.0505(4) Uani 1 1 d . . . . .
O2 O 0.34832(13) 0.72002(12) 0.45876(10) 0.0309(3) Uani 1 1 d . . . . .
O3 O 0.44432(14) 0.94870(11) 0.39967(10) 0.0327(3) Uani 1 1 d . . . . .
N1 N 0.44671(16) 0.49167(14) 0.81984(11) 0.0282(3) Uani 1 1 d . . . . .
N2 N 0.43811(16) 0.80899(14) 0.59560(11) 0.0285(3) Uani 1 1 d . . . . .
H2 H 0.445370 0.885772 0.608278 0.034 Uiso 1 1 calc R U . . .
C1 C 0.51605(19) 0.58563(16) 0.72782(13) 0.0267(4) Uani 1 1 d . . . . .
H1 H 0.617190 0.579169 0.697057 0.032 Uiso 1 1 calc R U . . .
C2 C 0.41311(19) 0.68967(16) 0.68890(13) 0.0251(4) Uani 1 1 d . . . . .
C3 C 0.27554(19) 0.66101(17) 0.75942(14) 0.0274(4) Uani 1 1 d . . . . .
C4 C 0.29981(19) 0.53704(17) 0.83930(14) 0.0298(4) Uani 1 1 d . . . . .
C5 C 0.1906(2) 0.4512(2) 0.92575(18) 0.0457(5) Uani 1 1 d . . . . .
H5A H 0.212012 0.356275 0.929366 0.069 Uiso 1 1 calc R U . . .
H5B H 0.089009 0.480462 0.905546 0.069 Uiso 1 1 calc R U . . .
H5C H 0.199280 0.460441 0.999061 0.069 Uiso 1 1 calc R U . . .
C6 C 0.13331(19) 0.74543(17) 0.75086(15) 0.0297(4) Uani 1 1 d . . . . .
C7 C 0.0731(2) 0.80200(19) 0.64940(16) 0.0377(4) Uani 1 1 d . . . . .
H7 H 0.125010 0.788761 0.583132 0.045 Uiso 1 1 calc R U . . .
C8 C -0.0625(2) 0.8778(2) 0.64424(18) 0.0458(5) Uani 1 1 d . . . . .
H8 H -0.102234 0.916642 0.574286 0.055 Uiso 1 1 calc R U . . .
C9 C -0.1399(2) 0.8973(2) 0.73944(19) 0.0445(5) Uani 1 1 d . . . . .
H9 H -0.233741 0.947353 0.735522 0.053 Uiso 1 1 calc R U . . .
C10 C -0.0806(2) 0.8438(2) 0.84068(18) 0.0432(5) Uani 1 1 d . . . . .
H10 H -0.132706 0.858371 0.906372 0.052 Uiso 1 1 calc R U . . .
C11 C 0.0552(2) 0.76863(19) 0.84632(16) 0.0369(4) Uani 1 1 d . . . . .
H11 H 0.095595 0.732395 0.916165 0.044 Uiso 1 1 calc R U . . .
C12 C 0.51565(19) 0.36330(17) 0.87860(14) 0.0276(4) Uani 1 1 d . . . . .
C13 C 0.5092(2) 0.31854(19) 0.99464(15) 0.0372(4) Uani 1 1 d . . . . .
H13 H 0.458773 0.373722 1.036337 0.045 Uiso 1 1 calc R U . . .
C14 C 0.5760(2) 0.19340(18) 1.05035(15) 0.0379(4) Uani 1 1 d . . . . .
H14 H 0.570174 0.162590 1.129950 0.045 Uiso 1 1 calc R U . . .
C15 C 0.6508(2) 0.11417(18) 0.98981(15) 0.0347(4) Uani 1 1 d . . . . .
C16 C 0.6591(2) 0.1604(2) 0.87333(16) 0.0404(5) Uani 1 1 d . . . . .
H16 H 0.712689 0.106837 0.831422 0.049 Uiso 1 1 calc R U . . .
C17 C 0.5904(2) 0.28341(18) 0.81804(14) 0.0323(4) Uani 1 1 d . . . . .
H17 H 0.594398 0.313151 0.738539 0.039 Uiso 1 1 calc R U . . .
C18 C 0.7194(3) -0.0598(2) 1.15440(17) 0.0518(6) Uani 1 1 d . . . . .
H18A H 0.769916 -0.150387 1.176587 0.078 Uiso 1 1 calc R U . . .
H18B H 0.615762 -0.064414 1.189327 0.078 Uiso 1 1 calc R U . . .
H18C H 0.771363 0.001305 1.179103 0.078 Uiso 1 1 calc R U . . .
C19 C 0.63401(19) 0.74184(16) 0.43401(13) 0.0261(4) Uani 1 1 d . . . . .
C20 C 0.6527(2) 0.61803(17) 0.41458(14) 0.0292(4) Uani 1 1 d . . . . .
H20 H 0.568728 0.566961 0.421979 0.035 Uiso 1 1 calc R U . . .
C21 C 0.7945(2) 0.56934(18) 0.38437(15) 0.0335(4) Uani 1 1 d . . . . .
H21 H 0.807049 0.484548 0.371001 0.040 Uiso 1 1 calc R U . . .
C22 C 0.9189(2) 0.64253(19) 0.37323(15) 0.0352(4) Uani 1 1 d . . . . .
C23 C 0.8980(2) 0.7657(2) 0.39404(16) 0.0387(5) Uani 1 1 d . . . . .
H23 H 0.982093 0.816269 0.387642 0.046 Uiso 1 1 calc R U . . .
C24 C 0.7570(2) 0.81604(18) 0.42392(15) 0.0345(4) Uani 1 1 d . . . . .
H24 H 0.744342 0.900740 0.437442 0.041 Uiso 1 1 calc R U . . .
C25 C 1.0720(2) 0.5895(2) 0.3372(2) 0.0513(6) Uani 1 1 d . . . . .
H25A H 1.073976 0.490733 0.356948 0.077 Uiso 1 1 calc R U . . .
H25B H 1.146642 0.613907 0.375410 0.077 Uiso 1 1 calc R U . . .
H25C H 1.094913 0.629351 0.255854 0.077 Uiso 1 1 calc R U . . .

loop_
_atom_site_aniso_label
_atom_site_aniso_U_11
_atom_site_aniso_U_22
_atom_site_aniso_U_33
_atom_site_aniso_U_23
_atom_site_aniso_U_13
_atom_site_aniso_U_12
S1 0.0332(2) 0.0222(2) 0.0222(2) -0.00597(16) -0.00336(16) -0.00553(16)
O1 0.0712(10) 0.0387(8) 0.0324(8) -0.0042(6) -0.0101(7) 0.0207(7)
O2 0.0343(7) 0.0311(6) 0.0305(7) -0.0120(5) -0.0030(5) -0.0094(5)
O3 0.0450(7) 0.0231(6) 0.0281(6) -0.0032(5) -0.0087(5) -0.0038(5)
N1 0.0318(8) 0.0257(7) 0.0230(7) -0.0050(6) 0.0016(6) 0.0010(6)
N2 0.0421(8) 0.0214(7) 0.0234(7) -0.0080(6) -0.0020(6) -0.0071(6)
C1 0.0289(9) 0.0270(8) 0.0232(8) -0.0076(7) 0.0017(7) -0.0040(7)
C2 0.0321(9) 0.0223(8) 0.0216(8) -0.0075(6) -0.0015(7) -0.0044(7)
C3 0.0311(9) 0.0268(8) 0.0251(9) -0.0107(7) -0.0002(7) -0.0007(7)
C4 0.0313(9) 0.0298(9) 0.0259(9) -0.0095(7) 0.0050(7) 0.0003(7)
C5 0.0411(11) 0.0366(11) 0.0442(12) 0.0001(9) 0.0114(9) 0.0016(9)
C6 0.0332(9) 0.0236(8) 0.0318(9) -0.0097(7) 0.0002(7) -0.0011(7)
C7 0.0404(11) 0.0423(11) 0.0343(10) -0.0192(9) -0.0073(8) 0.0070(8)
C8 0.0485(12) 0.0498(12) 0.0459(12) -0.0235(10) -0.0185(10) 0.0124(10)
C9 0.0391(11) 0.0420(11) 0.0548(13) -0.0213(10) -0.0084(9) 0.0110(9)
C10 0.0445(11) 0.0394(11) 0.0416(11) -0.0145(9) 0.0057(9) 0.0068(9)
C11 0.0407(11) 0.0345(10) 0.0311(10) -0.0084(8) 0.0007(8) 0.0053(8)
C12 0.0317(9) 0.0255(8) 0.0235(9) -0.0059(7) -0.0014(7) -0.0008(7)
C13 0.0562(12) 0.0312(9) 0.0240(9) -0.0114(8) 0.0000(8) 0.0021(8)
C14 0.0580(12) 0.0325(10) 0.0207(9) -0.0059(7) -0.0045(8) 0.0002(9)
C15 0.0417(10) 0.0294(9) 0.0294(10) -0.0053(8) -0.0062(8) 0.0041(8)
C16 0.0488(12) 0.0403(11) 0.0295(10) -0.0133(8) -0.0012(8) 0.0137(9)
C17 0.0377(10) 0.0360(10) 0.0205(9) -0.0078(7) -0.0022(7) 0.0047(8)
C18 0.0779(16) 0.0350(11) 0.0356(11) 0.0006(9) -0.0187(11) 0.0050(10)
C19 0.0327(9) 0.0257(8) 0.0198(8) -0.0056(7) -0.0032(7) -0.0065(7)
C20 0.0328(9) 0.0267(9) 0.0282(9) -0.0074(7) -0.0016(7) -0.0097(7)
C21 0.0377(10) 0.0309(9) 0.0328(10) -0.0123(8) -0.0007(8) -0.0041(8)
C22 0.0344(10) 0.0417(11) 0.0277(9) -0.0079(8) -0.0034(8) -0.0047(8)
C23 0.0347(10) 0.0423(11) 0.0397(11) -0.0101(9) -0.0040(8) -0.0151(8)
C24 0.0401(10) 0.0305(9) 0.0360(10) -0.0116(8) -0.0059(8) -0.0104(8)
C25 0.0363(11) 0.0630(14) 0.0533(13) -0.0188(11) 0.0025(10) -0.0048(10)

loop_
_atom_type_symbol
_atom_type_description
_atom_type_scat_dispersion_real
_atom_type_scat_dispersion_imag
_atom_type_scat_source
C C 0.0137 0.0067 'International Tables Vol C Tables 4.2.6.8 and 6.1.1.4'
H H 0.0000 0.0000 'International Tables Vol C Tables 4.2.6.8 and 6.1.1.4'
N N 0.0241 0.0134 'International Tables Vol C Tables 4.2.6.8 and 6.1.1.4'
O O 0.0389 0.0241 'International Tables Vol C Tables 4.2.6.8 and 6.1.1.4'
S S 0.2925 0.4295 'International Tables Vol C Tables 4.2.6.8 and 6.1.1.4'

loop_
_geom_angle_atom_site_label_1
_geom_angle_atom_site_label_2
_geom_angle_atom_site_label_3
_geom_angle
_geom_angle_site_symmetry_1
_geom_angle_site_symmetry_3
_geom_angle_publ_flag
O2 S1 O3 119.01(7) . . ?
O2 S1 N2 108.64(7) . . ?
O2 S1 C19 107.72(8) . . ?
O3 S1 N2 105.44(7) . . ?
O3 S1 C19 106.91(8) . . ?
N2 S1 C19 108.79(8) . . ?
C15 O1 C18 117.24(15) . . ?
C1 N1 C4 109.24(14) . . ?
C1 N1 C12 124.10(14) . . ?
C4 N1 C12 126.48(14) . . ?
S1 N2 H2 118.8 . . ?
C2 N2 S1 122.33(11) . . ?
C2 N2 H2 118.8 . . ?
N1 C1 H1 126.2 . . ?
C2 C1 N1 107.65(15) . . ?
C2 C1 H1 126.2 . . ?
N2 C2 C3 125.17(15) . . ?
C1 C2 N2 126.31(15) . . ?
C1 C2 C3 108.50(14) . . ?
C2 C3 C6 127.89(15) . . ?
C4 C3 C2 106.44(15) . . ?
C4 C3 C6 125.67(15) . . ?
N1 C4 C5 122.11(15) . . ?
C3 C4 N1 108.16(14) . . ?
C3 C4 C5 129.35(16) . . ?
C4 C5 H5A 109.5 . . ?
C4 C5 H5B 109.5 . . ?
C4 C5 H5C 109.5 . . ?
H5A C5 H5B 109.5 . . ?
H5A C5 H5C 109.5 . . ?
H5B C5 H5C 109.5 . . ?
C7 C6 C3 121.57(16) . . ?
C7 C6 C11 118.28(16) . . ?
C11 C6 C3 120.15(16) . . ?
C6 C7 H7 119.8 . . ?
C6 C7 C8 120.41(18) . . ?
C8 C7 H7 119.8 . . ?
C7 C8 H8 119.7 . . ?
C9 C8 C7 120.65(19) . . ?
C9 C8 H8 119.7 . . ?
C8 C9 H9 120.1 . . ?
C8 C9 C10 119.75(18) . . ?
C10 C9 H9 120.1 . . ?
C9 C10 H10 120.1 . . ?
C9 C10 C11 119.89(18) . . ?
C11 C10 H10 120.1 . . ?
C6 C11 H11 119.5 . . ?
C10 C11 C6 121.00(18) . . ?
C10 C11 H11 119.5 . . ?
C13 C12 N1 121.13(15) . . ?
C17 C12 N1 119.17(15) . . ?
C17 C12 C13 119.70(16) . . ?
C12 C13 H13 119.8 . . ?
C12 C13 C14 120.38(17) . . ?
C14 C13 H13 119.8 . . ?
C13 C14 H14 120.1 . . ?
C15 C14 C13 119.81(17) . . ?
C15 C14 H14 120.1 . . ?
O1 C15 C14 125.08(16) . . ?
O1 C15 C16 115.30(16) . . ?
C14 C15 C16 119.62(17) . . ?
C15 C16 H16 119.7 . . ?
C17 C16 C15 120.64(17) . . ?
C17 C16 H16 119.7 . . ?
C12 C17 H17 120.1 . . ?
C16 C17 C12 119.84(16) . . ?
C16 C17 H17 120.1 . . ?
O1 C18 H18A 109.5 . . ?
O1 C18 H18B 109.5 . . ?
O1 C18 H18C 109.5 . . ?
H18A C18 H18B 109.5 . . ?
H18A C18 H18C 109.5 . . ?
H18B C18 H18C 109.5 . . ?
C20 C19 S1 120.17(13) . . ?
C20 C19 C24 120.18(16) . . ?
C24 C19 S1 119.62(13) . . ?
C19 C20 H20 120.2 . . ?
C21 C20 C19 119.58(16) . . ?
C21 C20 H20 120.2 . . ?
C20 C21 H21 119.5 . . ?
C20 C21 C22 121.08(17) . . ?
C22 C21 H21 119.5 . . ?
C21 C22 C25 120.28(18) . . ?
C23 C22 C21 118.48(17) . . ?
C23 C22 C25 121.23(18) . . ?
C22 C23 H23 119.4 . . ?
C24 C23 C22 121.16(17) . . ?
C24 C23 H23 119.4 . . ?
C19 C24 H24 120.2 . . ?
C23 C24 C19 119.52(17) . . ?
C23 C24 H24 120.2 . . ?
C22 C25 H25A 109.5 . . ?
C22 C25 H25B 109.5 . . ?
C22 C25 H25C 109.5 . . ?
H25A C25 H25B 109.5 . . ?
H25A C25 H25C 109.5 . . ?
H25B C25 H25C 109.5 . . ?

loop_
_geom_bond_atom_site_label_1
_geom_bond_atom_site_label_2
_geom_bond_distance
_geom_bond_site_symmetry_2
_geom_bond_publ_flag
S1 O2 1.4306(12) . ?
S1 O3 1.4410(12) . ?
S1 N2 1.6148(14) . ?
S1 C19 1.7618(18) . ?
O1 C15 1.366(2) . ?
O1 C18 1.429(2) . ?
N1 C1 1.379(2) . ?
N1 C4 1.383(2) . ?
N1 C12 1.433(2) . ?
N2 H2 0.8800 . ?
N2 C2 1.425(2) . ?
C1 H1 0.9500 . ?
C1 C2 1.366(2) . ?
C2 C3 1.428(2) . ?
C3 C4 1.379(2) . ?
C3 C6 1.481(2) . ?
C4 C5 1.493(2) . ?
C5 H5A 0.9800 . ?
C5 H5B 0.9800 . ?
C5 H5C 0.9800 . ?
C6 C7 1.389(3) . ?
C6 C11 1.397(2) . ?
C7 H7 0.9500 . ?
C7 C8 1.390(3) . ?
C8 H8 0.9500 . ?
C8 C9 1.376(3) . ?
C9 H9 0.9500 . ?
C9 C10 1.380(3) . ?
C10 H10 0.9500 . ?
C10 C11 1.387(3) . ?
C11 H11 0.9500 . ?
C12 C13 1.386(2) . ?
C12 C17 1.383(2) . ?
C13 H13 0.9500 . ?
C13 C14 1.390(3) . ?
C14 H14 0.9500 . ?
C14 C15 1.378(3) . ?
C15 C16 1.390(3) . ?
C16 H16 0.9500 . ?
C16 C17 1.379(2) . ?
C17 H17 0.9500 . ?
C18 H18A 0.9800 . ?
C18 H18B 0.9800 . ?
C18 H18C 0.9800 . ?
C19 C20 1.387(2) . ?
C19 C24 1.389(2) . ?
C20 H20 0.9500 . ?
C20 C21 1.383(2) . ?
C21 H21 0.9500 . ?
C21 C22 1.391(3) . ?
C22 C23 1.388(3) . ?
C22 C25 1.508(3) . ?
C23 H23 0.9500 . ?
C23 C24 1.383(3) . ?
C24 H24 0.9500 . ?
C25 H25A 0.9800 . ?
C25 H25B 0.9800 . ?
C25 H25C 0.9800 . ?

loop_
_geom_torsion_atom_site_label_1
_geom_torsion_atom_site_label_2
_geom_torsion_atom_site_label_3
_geom_torsion_atom_site_label_4
_geom_torsion
_geom_torsion_site_symmetry_1
_geom_torsion_site_symmetry_2
_geom_torsion_site_symmetry_3
_geom_torsion_site_symmetry_4
_geom_torsion_publ_flag
S1 N2 C2 C1 74.5(2) . . . . ?
S1 N2 C2 C3 -107.23(17) . . . . ?
S1 C19 C20 C21 177.64(13) . . . . ?
S1 C19 C24 C23 -177.89(14) . . . . ?
O1 C15 C16 C17 178.85(18) . . . . ?
O2 S1 N2 C2 39.00(15) . . . . ?
O2 S1 C19 C20 -5.14(16) . . . . ?
O2 S1 C19 C24 172.95(13) . . . . ?
O3 S1 N2 C2 167.62(13) . . . . ?
O3 S1 C19 C20 -134.13(14) . . . . ?
O3 S1 C19 C24 43.95(16) . . . . ?
N1 C1 C2 N2 179.23(15) . . . . ?
N1 C1 C2 C3 0.75(19) . . . . ?
N1 C12 C13 C14 179.67(17) . . . . ?
N1 C12 C17 C16 179.08(17) . . . . ?
N2 S1 C19 C20 112.45(14) . . . . ?
N2 S1 C19 C24 -69.47(15) . . . . ?
N2 C2 C3 C4 -179.39(15) . . . . ?
N2 C2 C3 C6 0.5(3) . . . . ?
C1 N1 C4 C3 -0.2(2) . . . . ?
C1 N1 C4 C5 173.35(18) . . . . ?
C1 N1 C12 C13 132.30(19) . . . . ?
C1 N1 C12 C17 -47.4(2) . . . . ?
C1 C2 C3 C4 -0.89(19) . . . . ?
C1 C2 C3 C6 179.03(16) . . . . ?
C2 C3 C4 N1 0.68(19) . . . . ?
C2 C3 C4 C5 -172.29(19) . . . . ?
C2 C3 C6 C7 47.7(3) . . . . ?
C2 C3 C6 C11 -133.06(19) . . . . ?
C3 C6 C7 C8 178.28(18) . . . . ?
C3 C6 C11 C10 -177.91(18) . . . . ?
C4 N1 C1 C2 -0.33(19) . . . . ?
C4 N1 C12 C13 -53.1(3) . . . . ?
C4 N1 C12 C17 127.24(19) . . . . ?
C4 C3 C6 C7 -132.4(2) . . . . ?
C4 C3 C6 C11 46.9(3) . . . . ?
C6 C3 C4 N1 -179.25(16) . . . . ?
C6 C3 C4 C5 7.8(3) . . . . ?
C6 C7 C8 C9 -0.5(3) . . . . ?
C7 C6 C11 C10 1.3(3) . . . . ?
C7 C8 C9 C10 1.6(3) . . . . ?
C8 C9 C10 C11 -1.2(3) . . . . ?
C9 C10 C11 C6 -0.3(3) . . . . ?
C11 C6 C7 C8 -1.0(3) . . . . ?
C12 N1 C1 C2 175.09(15) . . . . ?
C12 N1 C4 C3 -175.52(16) . . . . ?
C12 N1 C4 C5 -1.9(3) . . . . ?
C12 C13 C14 C15 0.9(3) . . . . ?
C13 C12 C17 C16 -0.6(3) . . . . ?
C13 C14 C15 O1 179.84(19) . . . . ?
C13 C14 C15 C16 0.2(3) . . . . ?
C14 C15 C16 C17 -1.5(3) . . . . ?
C15 C16 C17 C12 1.7(3) . . . . ?
C17 C12 C13 C14 -0.7(3) . . . . ?
C18 O1 C15 C14 -1.6(3) . . . . ?
C18 O1 C15 C16 178.06(19) . . . . ?
C19 S1 N2 C2 -78.00(15) . . . . ?
C19 C20 C21 C22 0.1(3) . . . . ?
C20 C19 C24 C23 0.2(3) . . . . ?
C20 C21 C22 C23 0.5(3) . . . . ?
C20 C21 C22 C25 -178.36(17) . . . . ?
C21 C22 C23 C24 -0.7(3) . . . . ?
C22 C23 C24 C19 0.4(3) . . . . ?
C24 C19 C20 C21 -0.4(3) . . . . ?
C25 C22 C23 C24 178.11(18) . . . . ?
